data_4034141
loop_
_publ_author_name
'Kumar, Sushil'
'Pola, Someshwar'
'Huang, Chih-Wei'
'Islam, Md Minarul'
'Venkateswarlu, Samala'
'Tao, Yu-Tai'

_publ_section_title
;
 Polysubstituted Hexa-cata-hexabenzocoronenes: Syntheses,
 Characterization, and Their Potential as Semiconducting Materials in
 Transistor Applications.
;
_journal_issue 13
_journal_name_full 'The Journal of organic chemistry'
_journal_page_first 8562
_journal_page_last 8570
_journal_paper_doi 10.1021/acs.joc.9b00802
_journal_volume 84
_journal_year 2019
_chemical_formula_moiety 'C26 H16 O2'
_chemical_formula_sum 'C26 H16 O2'
_chemical_formula_weight 360.39
_space_group_IT_number 2
_space_group_name_Hall '-P 1'
_space_group_name_H-M_alt 'P -1'
_symmetry_cell_setting triclinic
_symmetry_space_group_name_Hall '-P 1'
_symmetry_space_group_name_H-M 'P -1'
_atom_sites_solution_hydrogens geom
_atom_sites_solution_primary direct
_atom_sites_solution_secondary difmap
_cell_angle_alpha 113.902(2)
_cell_angle_beta 103.281(3)
_cell_angle_gamma 92.305(2)
_cell_formula_units_Z 4
_cell_length_a 9.9545(4)
_cell_length_b 13.0972(5)
_cell_length_c 14.4560(6)
_cell_measurement_reflns_used 6249
_cell_measurement_temperature 100.00(10)
_cell_measurement_theta_max 22.63
_cell_measurement_theta_min 2.29
_cell_volume 1658.07(12)
_computing_cell_refinement 'Bruker APEX2'
_computing_data_collection 'Bruker APEX2'
_computing_data_reduction 'Bruker SAINT'
_computing_molecular_graphics 'Ortep-3 for Windows (Farrugia, 1997)'
_computing_publication_material 'WinGX publication routines (Farrugia, 1999)'
_computing_structure_refinement 'SHELXL-97 (Sheldrick, 1997)'
_computing_structure_solution 'SHELXS-97 (Sheldrick, 1997)'
_diffrn_ambient_temperature 100.00(10)
_diffrn_measured_fraction_theta_full 1
_diffrn_measured_fraction_theta_max 1
_diffrn_measurement_device_type 'CCD area detector'
_diffrn_measurement_method 'phi and omega scans'
_diffrn_radiation_monochromator graphite
_diffrn_radiation_type MoK\a
_diffrn_radiation_wavelength 0.71073
_diffrn_reflns_av_R_equivalents 0.0722
_diffrn_reflns_av_unetI/netI 0.0351
_diffrn_reflns_limit_h_max 12
_diffrn_reflns_limit_h_min -12
_diffrn_reflns_limit_k_max 13
_diffrn_reflns_limit_k_min -16
_diffrn_reflns_limit_l_max 18
_diffrn_reflns_limit_l_min -18
_diffrn_reflns_number 62638
_diffrn_reflns_theta_full 25
_diffrn_reflns_theta_max 26.37
_diffrn_reflns_theta_min 1.6
_exptl_absorpt_coefficient_mu 0.09
_exptl_absorpt_correction_T_max 0.9839
_exptl_absorpt_correction_T_min 0.9787
_exptl_absorpt_correction_type multi-scan
_exptl_absorpt_process_details 'Bruker SADABS, 1996'
_exptl_crystal_colour black
_exptl_crystal_density_diffrn 1.444
_exptl_crystal_density_meas ?
_exptl_crystal_density_method 'not measured'
_exptl_crystal_description prism
_exptl_crystal_F_000 752
_exptl_crystal_size_max 0.24
_exptl_crystal_size_mid 0.2
_exptl_crystal_size_min 0.18
_refine_diff_density_max 0.521
_refine_diff_density_min -0.717
_refine_diff_density_rms 0.07
_refine_ls_extinction_coef 0.0015(14)
_refine_ls_extinction_expression Fc^*^=kFc[1+0.001xFc^2^\l^3^/sin(2\q)]^-1/4^
_refine_ls_extinction_method SHELXL
_refine_ls_goodness_of_fit_ref 1.04
_refine_ls_hydrogen_treatment constr
_refine_ls_matrix_type full
_refine_ls_number_parameters 510
_refine_ls_number_reflns 6795
_refine_ls_number_restraints 0
_refine_ls_restrained_S_all 1.04
_refine_ls_R_factor_all 0.0913
_refine_ls_R_factor_gt 0.0628
_refine_ls_shift/su_max 0
_refine_ls_shift/su_mean 0
_refine_ls_structure_factor_coef Fsqd
_refine_ls_weighting_details 'calc w=1/[\s^2^(Fo^2^)+(0.1127P)^2^+1.3577P] where P=(Fo^2^+2Fc^2^)/3'
_refine_ls_weighting_scheme calc
_refine_ls_wR_factor_gt 0.1788
_refine_ls_wR_factor_ref 0.2065
_reflns_number_gt 4853
_reflns_number_total 6795
_reflns_threshold_expression >2sigma(I)
_cod_data_source_file jo9b00802_si_006.cif
_cod_data_source_block i13298
_cod_depositor_comments
;
The following automatic conversions were performed:

data item '_symmetry_cell_setting' value 'Triclinic' was changed to
'triclinic' in accordance with the
/home/data/users/saulius/crontab/automatic-downloads/current/ACS/lib/dictionaries/cif_core.dic
dictionary named 'cif_core.dic' version 2.4.2 last updated on
2011-04-26.

data item '_exptl_crystal_density_meas' value 'not measured' was
changed to '?' -- the value is perceived as not measured.

Automatic conversion script
Id: cif_fix_values 6909 2019-04-08 15:41:33Z antanas 
;
_cod_original_cell_volume 1658.07(11)
_cod_original_sg_symbol_H-M P-1
_cod_database_code 4034141

loop_
_symmetry_equiv_pos_as_xyz
'x, y, z'
'-x, -y, -z'

loop_
_atom_site_label
_atom_site_type_symbol
_atom_site_fract_x
_atom_site_fract_y
_atom_site_fract_z
_atom_site_U_iso_or_equiv
_atom_site_adp_type
_atom_site_occupancy
_atom_site_symmetry_multiplicity
_atom_site_calc_flag
_atom_site_refinement_flags
O1 O 0.3238(2) 1.31908(19) 0.18399(18) 0.0460(5) Uani 1 1 d .
O2 O 0.8641(2) 0.66479(19) 0.12023(17) 0.0467(6) Uani 1 1 d .
O3 O 0.1164(3) 0.9293(2) -0.0849(2) 0.0693(8) Uani 1 1 d .
O4 O 0.2692(2) 0.6527(2) 0.48213(18) 0.0512(6) Uani 1 1 d .
C1 C 0.3705(3) 1.2377(2) 0.2143(2) 0.0324(6) Uani 1 1 d .
C2 C 0.4820(3) 1.1882(3) 0.1776(2) 0.0348(6) Uani 1 1 d .
H2 H 0.5202 1.2109 0.1332 0.042 Uiso 1 1 calc R
C3 C 0.5349(3) 1.1075(2) 0.2060(2) 0.0325(6) Uani 1 1 d .
H3 H 0.6104 1.0751 0.181 0.039 Uiso 1 1 calc R
C4 C 0.6155(3) 0.8696(2) 0.1511(2) 0.0326(6) Uani 1 1 d .
H4 H 0.5513 0.8969 0.1101 0.039 Uiso 1 1 calc R
C5 C 0.6906(3) 0.7886(3) 0.1020(2) 0.0383(7) Uani 1 1 d .
H5 H 0.6791 0.7613 0.0285 0.046 Uiso 1 1 calc R
C6 C 0.7842(3) 0.7466(2) 0.1610(2) 0.0315(6) Uani 1 1 d .
C7 C 0.7971(3) 0.7840(2) 0.2667(2) 0.0282(5) Uani 1 1 d .
H7 H 0.8582 0.7525 0.3054 0.034 Uiso 1 1 calc R
C8 C 0.7264(2) 0.9004(2) 0.42813(19) 0.0240(5) Uani 1 1 d .
C9 C 0.6148(2) 0.9493(2) 0.46346(19) 0.0233(5) Uani 1 1 d .
C10 C 0.4085(2) 1.0471(2) 0.44072(18) 0.0234(5) Uani 1 1 d .
C11 C 0.3194(2) 1.0933(2) 0.38304(19) 0.0244(5) Uani 1 1 d .
C12 C 0.3161(3) 1.2050(2) 0.2787(2) 0.0286(6) Uani 1 1 d .
H12 H 0.2415 1.2393 0.3037 0.034 Uiso 1 1 calc R
C13 C 0.4813(2) 1.0703(2) 0.27173(19) 0.0266(5) Uani 1 1 d .
C14 C 0.5450(2) 0.9934(2) 0.31105(19) 0.0252(5) Uani 1 1 d .
C15 C 0.6303(2) 0.9139(2) 0.2604(2) 0.0275(5) Uani 1 1 d .
C16 C 0.7223(2) 0.8678(2) 0.3194(2) 0.0254(5) Uani 1 1 d .
C17 C 0.5231(2) 0.9967(2) 0.40411(19) 0.0246(5) Uani 1 1 d .
C18 C 0.3691(2) 1.1210(2) 0.30849(19) 0.0252(5) Uani 1 1 d .
C19 C 0.2056(4) 1.3649(3) 0.2156(3) 0.0578(9) Uani 1 1 d .
H19A H 0.1266 1.3041 0.1879 0.087 Uiso 1 1 calc R
H19B H 0.181 1.4208 0.1881 0.087 Uiso 1 1 calc R
H19C H 0.2281 1.4012 0.2925 0.087 Uiso 1 1 calc R
C20 C 0.8673(4) 0.6327(3) 0.0162(3) 0.0542(9) Uani 1 1 d .
H20A H 0.7735 0.5985 -0.0306 0.081 Uiso 1 1 calc R
H20B H 0.9319 0.5777 -0.0012 0.081 Uiso 1 1 calc R
H20C H 0.8987 0.6993 0.0075 0.081 Uiso 1 1 calc R
C21 C 0.8388(2) 0.88537(19) 0.50332(19) 0.0233(5) Uani 1 1 d .
C22 C 0.9754(2) 0.8781(2) 0.4903(2) 0.0266(5) Uani 1 1 d .
H22 H 0.9926 0.8774 0.4281 0.032 Uiso 1 1 calc R
C23 C 1.0835(3) 0.8720(2) 0.5653(2) 0.0285(6) Uani 1 1 d .
H23 H 1.1736 0.8649 0.5539 0.034 Uiso 1 1 calc R
C24 C 1.0610(3) 0.8763(2) 0.6582(2) 0.0299(6) Uani 1 1 d .
H24 H 1.136 0.8727 0.7104 0.036 Uiso 1 1 calc R
C25 C 0.9308(3) 0.8857(2) 0.6749(2) 0.0281(5) Uani 1 1 d .
H25 H 0.9174 0.8902 0.7393 0.034 Uiso 1 1 calc R
C26 C 0.8161(2) 0.8889(2) 0.59782(19) 0.0244(5) Uani 1 1 d .
C27 C 0.1691(3) 0.8667(3) -0.0328(2) 0.0432(7) Uani 1 1 d .
C28 C 0.1887(3) 0.9005(3) 0.0749(2) 0.0439(8) Uani 1 1 d .
H28 H 0.1673 0.9719 0.1168 0.053 Uiso 1 1 calc R
C29 C 0.2385(3) 0.8308(2) 0.1199(2) 0.0369(7) Uani 1 1 d .
H29 H 0.2518 0.855 0.1933 0.044 Uiso 1 1 calc R
C30 C 0.2131(3) 0.6983(2) 0.2483(2) 0.0366(7) Uani 1 1 d .
H30 H 0.1438 0.7255 0.2106 0.044 Uiso 1 1 calc R
C31 C 0.1978(3) 0.6955(3) 0.3385(2) 0.0416(7) Uani 1 1 d .
H31 H 0.1193 0.7211 0.3631 0.05 Uiso 1 1 calc R
C32 C 0.2977(3) 0.6550(3) 0.3949(2) 0.0363(6) Uani 1 1 d .
C33 C 0.4095(3) 0.6160(2) 0.3583(2) 0.0301(6) Uani 1 1 d .
H33 H 0.4758 0.587 0.3963 0.036 Uiso 1 1 calc R
C34 C 0.5364(2) 0.5654(2) 0.21825(19) 0.0245(5) Uani 1 1 d .
C35 C 0.5185(2) 0.5333(2) 0.11099(19) 0.0235(5) Uani 1 1 d .
C36 C 0.4001(2) 0.5458(2) -0.05527(19) 0.0238(5) Uani 1 1 d .
C37 C 0.3024(2) 0.5891(2) -0.10988(19) 0.0254(5) Uani 1 1 d .
C38 C 0.2008(3) 0.7646(2) -0.0932(2) 0.0355(6) Uani 1 1 d .
H38 H 0.188 0.7428 -0.1662 0.043 Uiso 1 1 calc R
C39 C 0.2705(3) 0.7240(2) 0.0602(2) 0.0284(6) Uani 1 1 d .
C40 C 0.3386(2) 0.6554(2) 0.10891(19) 0.0262(5) Uani 1 1 d .
C41 C 0.3289(3) 0.6621(2) 0.2088(2) 0.0291(6) Uani 1 1 d .
C42 C 0.4280(3) 0.6179(2) 0.26468(19) 0.0264(5) Uani 1 1 d .
C43 C 0.4183(2) 0.5787(2) 0.05511(19) 0.0240(5) Uani 1 1 d .
C44 C 0.2523(3) 0.6909(2) -0.0489(2) 0.0280(6) Uani 1 1 d .
C45 C 0.1481(4) 1.0435(4) -0.0312(3) 0.0670(11) Uani 1 1 d .
H45A H 0.1018 1.0696 0.0255 0.101 Uiso 1 1 calc R
H45B H 0.116 1.0785 -0.0791 0.101 Uiso 1 1 calc R
H45C H 0.2494 1.0646 -0.0013 0.101 Uiso 1 1 calc R
C46 C 0.3652(4) 0.6129(3) 0.5414(3) 0.0517(8) Uani 1 1 d .
H46A H 0.369 0.5332 0.499 0.078 Uiso 1 1 calc R
H46B H 0.3365 0.6203 0.604 0.078 Uiso 1 1 calc R
H46C H 0.4578 0.6571 0.5627 0.078 Uiso 1 1 calc R
C47 C 0.6632(2) 0.5462(2) 0.27768(19) 0.0244(5) Uani 1 1 d .
C48 C 0.7189(3) 0.6117(2) 0.3865(2) 0.0273(5) Uani 1 1 d .
H48 H 0.666 0.6642 0.4242 0.033 Uiso 1 1 calc R
C49 C 0.8469(3) 0.6019(2) 0.4396(2) 0.0295(6) Uani 1 1 d .
H49 H 0.881 0.646 0.5132 0.035 Uiso 1 1 calc R
C50 C 0.9271(3) 0.5272(2) 0.3857(2) 0.0323(6) Uani 1 1 d .
H50 H 1.0164 0.5209 0.4223 0.039 Uiso 1 1 calc R
C51 C 0.8772(3) 0.4631(2) 0.2801(2) 0.0313(6) Uani 1 1 d .
H51 H 0.9332 0.4126 0.244 0.038 Uiso 1 1 calc R
C52 C 0.7444(3) 0.4695(2) 0.2225(2) 0.0266(5) Uani 1 1 d .

loop_
_atom_site_aniso_label
_atom_site_aniso_U_11
_atom_site_aniso_U_22
_atom_site_aniso_U_33
_atom_site_aniso_U_23
_atom_site_aniso_U_13
_atom_site_aniso_U_12
O1 0.0450(12) 0.0478(13) 0.0540(14) 0.0308(11) 0.0117(10) 0.0123(10)
O2 0.0451(12) 0.0495(13) 0.0470(13) 0.0167(11) 0.0209(10) 0.0151(10)
O3 0.095(2) 0.0497(15) 0.0528(15) 0.0229(12) -0.0045(14) 0.0286(14)
O4 0.0497(13) 0.0670(16) 0.0445(13) 0.0258(12) 0.0213(11) 0.0182(11)
C1 0.0316(14) 0.0341(14) 0.0305(14) 0.0167(12) 0.0010(11) 0.0039(11)
C2 0.0266(13) 0.0475(17) 0.0339(15) 0.0228(13) 0.0053(11) 0.0026(12)
C3 0.0207(12) 0.0487(16) 0.0308(14) 0.0207(13) 0.0049(10) 0.0070(11)
C4 0.0245(13) 0.0459(16) 0.0294(14) 0.0179(12) 0.0074(11) 0.0076(11)
C5 0.0341(15) 0.0507(18) 0.0288(14) 0.0133(13) 0.0123(12) 0.0094(13)
C6 0.0280(13) 0.0348(14) 0.0327(14) 0.0117(12) 0.0146(11) 0.0077(11)
C7 0.0241(12) 0.0297(13) 0.0329(14) 0.0143(11) 0.0095(10) 0.0046(10)
C8 0.0202(11) 0.0229(12) 0.0281(13) 0.0103(10) 0.0062(10) 0.0027(9)
C9 0.0175(11) 0.0247(12) 0.0246(12) 0.0088(10) 0.0038(9) 0.0009(9)
C10 0.0175(11) 0.0254(12) 0.0226(12) 0.0075(10) 0.0021(9) 0.0015(9)
C11 0.0207(11) 0.0245(12) 0.0218(12) 0.0055(10) 0.0026(9) 0.0029(9)
C12 0.0233(12) 0.0328(14) 0.0264(13) 0.0119(11) 0.0016(10) 0.0057(10)
C13 0.0193(11) 0.0344(14) 0.0246(13) 0.0127(11) 0.0029(9) 0.0036(10)
C14 0.0169(11) 0.0316(13) 0.0250(12) 0.0117(10) 0.0030(9) 0.0019(9)
C15 0.0198(12) 0.0342(14) 0.0273(13) 0.0122(11) 0.0061(10) 0.0016(10)
C16 0.0190(11) 0.0271(12) 0.0289(13) 0.0107(10) 0.0069(10) 0.0013(9)
C17 0.0192(11) 0.0263(12) 0.0256(13) 0.0094(10) 0.0042(9) 0.0028(9)
C18 0.0201(11) 0.0282(12) 0.0228(12) 0.0091(10) 0.0009(9) 0.0021(9)
C19 0.055(2) 0.052(2) 0.073(3) 0.0314(19) 0.0184(19) 0.0182(17)
C20 0.054(2) 0.058(2) 0.046(2) 0.0131(17) 0.0208(16) 0.0132(16)
C21 0.0195(11) 0.0195(11) 0.0273(13) 0.0077(10) 0.0043(9) 0.0023(9)
C22 0.0228(12) 0.0243(12) 0.0320(14) 0.0105(11) 0.0088(10) 0.0053(9)
C23 0.0189(11) 0.0257(12) 0.0360(14) 0.0090(11) 0.0058(10) 0.0052(9)
C24 0.0216(12) 0.0307(13) 0.0305(14) 0.0094(11) 0.0004(10) 0.0060(10)
C25 0.0235(12) 0.0305(13) 0.0237(13) 0.0075(10) 0.0021(10) 0.0040(10)
C26 0.0193(11) 0.0229(12) 0.0265(13) 0.0073(10) 0.0037(9) 0.0049(9)
C27 0.0466(17) 0.0384(16) 0.0384(16) 0.0158(13) -0.0010(13) 0.0197(14)
C28 0.0478(18) 0.0332(15) 0.0359(16) 0.0054(13) -0.0009(13) 0.0208(13)
C29 0.0364(15) 0.0358(15) 0.0283(14) 0.0068(12) 0.0012(11) 0.0145(12)
C30 0.0345(15) 0.0424(16) 0.0303(15) 0.0115(12) 0.0096(12) 0.0174(12)
C31 0.0354(15) 0.0530(18) 0.0362(16) 0.0136(14) 0.0172(13) 0.0201(13)
C32 0.0381(15) 0.0428(16) 0.0274(14) 0.0105(12) 0.0154(12) 0.0096(12)
C33 0.0293(13) 0.0318(13) 0.0280(13) 0.0123(11) 0.0062(11) 0.0064(11)
C34 0.0226(12) 0.0232(12) 0.0258(13) 0.0102(10) 0.0037(10) 0.0010(9)
C35 0.0192(11) 0.0234(12) 0.0253(12) 0.0090(10) 0.0039(9) 0.0029(9)
C36 0.0196(11) 0.0246(12) 0.0251(13) 0.0100(10) 0.0036(9) 0.0030(9)
C37 0.0210(11) 0.0284(13) 0.0260(13) 0.0115(10) 0.0048(10) 0.0060(10)
C38 0.0365(15) 0.0357(15) 0.0307(14) 0.0133(12) 0.0021(11) 0.0133(12)
C39 0.0231(12) 0.0272(13) 0.0287(13) 0.0083(11) 0.0013(10) 0.0080(10)
C40 0.0217(12) 0.0265(12) 0.0249(12) 0.0078(10) 0.0019(10) 0.0052(10)
C41 0.0255(12) 0.0302(13) 0.0267(13) 0.0080(11) 0.0048(10) 0.0083(10)
C42 0.0243(12) 0.0251(12) 0.0246(12) 0.0068(10) 0.0038(10) 0.0038(10)
C43 0.0200(11) 0.0239(12) 0.0243(12) 0.0089(10) 0.0019(9) 0.0036(9)
C44 0.0213(12) 0.0302(13) 0.0287(13) 0.0117(11) 0.0012(10) 0.0067(10)
C45 0.062(2) 0.069(3) 0.073(3) 0.039(2) 0.009(2) 0.005(2)
C46 0.0493(19) 0.060(2) 0.0458(19) 0.0229(17) 0.0127(15) 0.0030(16)
C47 0.0229(12) 0.0245(12) 0.0261(13) 0.0122(10) 0.0043(10) 0.0031(9)
C48 0.0301(13) 0.0254(12) 0.0256(13) 0.0113(10) 0.0056(10) 0.0030(10)
C49 0.0307(13) 0.0299(13) 0.0242(13) 0.0120(11) 0.0006(10) 0.0005(10)
C50 0.0251(13) 0.0393(15) 0.0315(14) 0.0182(12) 0.0001(10) 0.0034(11)
C51 0.0270(13) 0.0371(15) 0.0291(14) 0.0144(12) 0.0049(11) 0.0103(11)
C52 0.0232(12) 0.0300(13) 0.0274(13) 0.0148(11) 0.0037(10) 0.0038(10)

loop_
_atom_type_symbol
_atom_type_description
_atom_type_scat_dispersion_real
_atom_type_scat_dispersion_imag
_atom_type_scat_source
O O 0.0106 0.006 'International Tables Vol C Tables 4.2.6.8 and 6.1.1.4'
C C 0.0033 0.0016 'International Tables Vol C Tables 4.2.6.8 and 6.1.1.4'
H H 0 0 'International Tables Vol C Tables 4.2.6.8 and 6.1.1.4'

loop_
_geom_angle_atom_site_label_1
_geom_angle_atom_site_label_2
_geom_angle_atom_site_label_3
_geom_angle
_geom_angle_site_symmetry_1
_geom_angle_site_symmetry_3
C1 O1 C19 117.1(2) . .
C6 O2 C20 118.0(2) . .
C45 O3 C27 117.0(3) . .
C32 O4 C46 117.3(2) . .
O1 C1 C12 123.4(2) . .
O1 C1 C2 116.7(2) . .
C12 C1 C2 119.9(2) . .
C3 C2 C1 119.7(3) . .
C3 C2 H2 120.1 . .
C1 C2 H2 120.1 . .
C2 C3 C13 122.3(2) . .
C2 C3 H3 118.8 . .
C13 C3 H3 118.8 . .
C5 C4 C15 122.3(2) . .
C5 C4 H4 118.8 . .
C15 C4 H4 118.8 . .
C4 C5 C6 119.5(3) . .
C4 C5 H5 120.2 . .
C6 C5 H5 120.2 . .
C7 C6 O2 115.5(2) . .
C7 C6 C5 119.9(2) . .
O2 C6 C5 124.6(2) . .
C6 C7 C16 121.9(2) . .
C6 C7 H7 119.1 . .
C16 C7 H7 119.1 . .
C9 C8 C16 118.1(2) . .
C9 C8 C21 117.8(2) . .
C16 C8 C21 124.1(2) . .
C8 C9 C10 120.3(2) . 2_676
C8 C9 C17 120.0(2) . .
C10 C9 C17 119.7(2) 2_676 .
C11 C10 C9 119.7(2) . 2_676
C11 C10 C17 119.9(2) . .
C9 C10 C17 120.4(2) 2_676 .
C10 C11 C18 117.8(2) . .
C10 C11 C26 118.2(2) . 2_676
C18 C11 C26 124.0(2) . 2_676
C1 C12 C18 121.1(2) . .
C1 C12 H12 119.4 . .
C18 C12 H12 119.4 . .
C3 C13 C18 117.5(2) . .
C3 C13 C14 122.9(2) . .
C18 C13 C14 119.3(2) . .
C17 C14 C15 118.0(2) . .
C17 C14 C13 117.9(2) . .
C15 C14 C13 124.1(2) . .
C4 C15 C16 117.8(2) . .
C4 C15 C14 122.5(2) . .
C16 C15 C14 119.4(2) . .
C7 C16 C15 118.5(2) . .
C7 C16 C8 122.0(2) . .
C15 C16 C8 119.2(2) . .
C14 C17 C10 120.1(2) . .
C14 C17 C9 120.0(2) . .
C10 C17 C9 119.9(2) . .
C12 C18 C13 119.4(2) . .
C12 C18 C11 120.9(2) . .
C13 C18 C11 119.4(2) . .
O1 C19 H19A 109.5 . .
O1 C19 H19B 109.5 . .
H19A C19 H19B 109.5 . .
O1 C19 H19C 109.5 . .
H19A C19 H19C 109.5 . .
H19B C19 H19C 109.5 . .
O2 C20 H20A 109.5 . .
O2 C20 H20B 109.5 . .
H20A C20 H20B 109.5 . .
O2 C20 H20C 109.5 . .
H20A C20 H20C 109.5 . .
H20B C20 H20C 109.5 . .
C22 C21 C26 118.3(2) . .
C22 C21 C8 121.9(2) . .
C26 C21 C8 119.5(2) . .
C23 C22 C21 121.6(2) . .
C23 C22 H22 119.2 . .
C21 C22 H22 119.2 . .
C22 C23 C24 119.9(2) . .
C22 C23 H23 120.1 . .
C24 C23 H23 120.1 . .
C25 C24 C23 120.3(2) . .
C25 C24 H24 119.8 . .
C23 C24 H24 119.8 . .
C24 C25 C26 121.2(2) . .
C24 C25 H25 119.4 . .
C26 C25 H25 119.4 . .
C25 C26 C21 118.6(2) . .
C25 C26 C11 121.9(2) . 2_676
C21 C26 C11 119.2(2) . 2_676
C38 C27 O3 115.8(3) . .
C38 C27 C28 120.2(3) . .
O3 C27 C28 124.0(3) . .
C29 C28 C27 120.0(3) . .
C29 C28 H28 120 . .
C27 C28 H28 120 . .
C28 C29 C39 121.7(3) . .
C28 C29 H29 119.1 . .
C39 C29 H29 119.1 . .
C31 C30 C41 122.2(3) . .
C31 C30 H30 118.9 . .
C41 C30 H30 118.9 . .
C30 C31 C32 120.1(2) . .
C30 C31 H31 120 . .
C32 C31 H31 120 . .
O4 C32 C33 125.1(3) . .
O4 C32 C31 114.9(2) . .
C33 C32 C31 120.0(3) . .
C32 C33 C42 121.2(2) . .
C32 C33 H33 119.4 . .
C42 C33 H33 119.4 . .
C35 C34 C47 118.3(2) . .
C35 C34 C42 118.3(2) . .
C47 C34 C42 123.4(2) . .
C34 C35 C43 120.4(2) . .
C34 C35 C36 120.3(2) . 2_665
C43 C35 C36 119.4(2) . 2_665
C37 C36 C43 120.5(2) . .
C37 C36 C35 119.2(2) . 2_665
C43 C36 C35 120.3(2) . 2_665
C36 C37 C52 118.7(2) . 2_665
C36 C37 C44 117.6(2) . .
C52 C37 C44 123.6(2) 2_665 .
C27 C38 C44 121.0(3) . .
C27 C38 H38 119.5 . .
C44 C38 H38 119.5 . .
C29 C39 C44 117.9(2) . .
C29 C39 C40 122.0(2) . .
C44 C39 C40 119.5(2) . .
C43 C40 C41 118.5(2) . .
C43 C40 C39 117.7(2) . .
C41 C40 C39 123.7(2) . .
C30 C41 C42 117.6(2) . .
C30 C41 C40 122.1(2) . .
C42 C41 C40 119.8(2) . .
C33 C42 C41 119.0(2) . .
C33 C42 C34 121.9(2) . .
C41 C42 C34 118.7(2) . .
C40 C43 C35 119.5(2) . .
C40 C43 C36 120.1(2) . .
C35 C43 C36 120.3(2) . .
C38 C44 C39 119.1(2) . .
C38 C44 C37 121.0(2) . .
C39 C44 C37 119.5(2) . .
O3 C45 H45A 109.5 . .
O3 C45 H45B 109.5 . .
H45A C45 H45B 109.5 . .
O3 C45 H45C 109.5 . .
H45A C45 H45C 109.5 . .
H45B C45 H45C 109.5 . .
O4 C46 H46A 109.5 . .
O4 C46 H46B 109.5 . .
H46A C46 H46B 109.5 . .
O4 C46 H46C 109.5 . .
H46A C46 H46C 109.5 . .
H46B C46 H46C 109.5 . .
C48 C47 C52 118.3(2) . .
C48 C47 C34 122.4(2) . .
C52 C47 C34 118.7(2) . .
C49 C48 C47 121.9(2) . .
C49 C48 H48 119.1 . .
C47 C48 H48 119.1 . .
C48 C49 C50 120.0(2) . .
C48 C49 H49 120 . .
C50 C49 H49 120 . .
C51 C50 C49 119.8(2) . .
C51 C50 H50 120.1 . .
C49 C50 H50 120.1 . .
C50 C51 C52 121.9(2) . .
C50 C51 H51 119 . .
C52 C51 H51 119 . .
C51 C52 C47 118.1(2) . .
C51 C52 C37 122.0(2) . 2_665
C47 C52 C37 119.5(2) . 2_665

loop_
_geom_bond_atom_site_label_1
_geom_bond_atom_site_label_2
_geom_bond_distance
_geom_bond_site_symmetry_2
O1 C1 1.367(3) .
O1 C19 1.426(4) .
O2 C6 1.379(3) .
O2 C20 1.396(4) .
O3 C45 1.359(5) .
O3 C27 1.367(4) .
O4 C32 1.366(3) .
O4 C46 1.394(4) .
C1 C12 1.370(4) .
C1 C2 1.409(4) .
C2 C3 1.364(4) .
C2 H2 0.95 .
C3 C13 1.418(4) .
C3 H3 0.95 .
C4 C5 1.373(4) .
C4 C15 1.414(4) .
C4 H4 0.95 .
C5 C6 1.398(4) .
C5 H5 0.95 .
C6 C7 1.375(4) .
C7 C16 1.409(3) .
C7 H7 0.95 .
C8 C9 1.399(3) .
C8 C16 1.442(3) .
C8 C21 1.451(3) .
C9 C10 1.439(3) 2_676
C9 C17 1.440(3) .
C10 C11 1.400(3) .
C10 C9 1.439(3) 2_676
C10 C17 1.439(3) .
C11 C18 1.444(4) .
C11 C26 1.448(3) 2_676
C12 C18 1.415(3) .
C12 H12 0.95 .
C13 C18 1.420(3) .
C13 C14 1.446(3) .
C14 C17 1.396(3) .
C14 C15 1.442(3) .
C15 C16 1.427(3) .
C19 H19A 0.98 .
C19 H19B 0.98 .
C19 H19C 0.98 .
C20 H20A 0.98 .
C20 H20B 0.98 .
C20 H20C 0.98 .
C21 C22 1.417(3) .
C21 C26 1.418(3) .
C22 C23 1.371(4) .
C22 H22 0.95 .
C23 C24 1.391(4) .
C23 H23 0.95 .
C24 C25 1.373(4) .
C24 H24 0.95 .
C25 C26 1.415(3) .
C25 H25 0.95 .
C26 C11 1.448(3) 2_676
C27 C38 1.365(4) .
C27 C28 1.397(4) .
C28 C29 1.368(4) .
C28 H28 0.95 .
C29 C39 1.410(4) .
C29 H29 0.95 .
C30 C31 1.361(4) .
C30 C41 1.417(4) .
C30 H30 0.95 .
C31 C32 1.400(4) .
C31 H31 0.95 .
C32 C33 1.370(4) .
C33 C42 1.418(4) .
C33 H33 0.95 .
C34 C35 1.397(3) .
C34 C47 1.448(3) .
C34 C42 1.451(3) .
C35 C43 1.438(3) .
C35 C36 1.439(3) 2_665
C36 C37 1.395(3) .
C36 C43 1.438(3) .
C36 C35 1.439(3) 2_665
C37 C52 1.438(3) 2_665
C37 C44 1.451(3) .
C38 C44 1.413(4) .
C38 H38 0.95 .
C39 C44 1.420(4) .
C39 C40 1.450(3) .
C40 C43 1.400(3) .
C40 C41 1.436(4) .
C41 C42 1.422(3) .
C45 H45A 0.98 .
C45 H45B 0.98 .
C45 H45C 0.98 .
C46 H46A 0.98 .
C46 H46B 0.98 .
C46 H46C 0.98 .
C47 C48 1.409(3) .
C47 C52 1.419(3) .
C48 C49 1.369(4) .
C48 H48 0.95 .
C49 C50 1.389(4) .
C49 H49 0.95 .
C50 C51 1.365(4) .
C50 H50 0.95 .
C51 C52 1.417(3) .
C51 H51 0.95 .
C52 C37 1.438(3) 2_665

loop_
_geom_torsion_atom_site_label_1
_geom_torsion_atom_site_label_2
_geom_torsion_atom_site_label_3
_geom_torsion_atom_site_label_4
_geom_torsion
_geom_torsion_site_symmetry_1
_geom_torsion_site_symmetry_4
C19 O1 C1 C12 -4.8(4) . .
C19 O1 C1 C2 176.4(3) . .
O1 C1 C2 C3 179.1(3) . .
C12 C1 C2 C3 0.3(4) . .
C1 C2 C3 C13 0.3(4) . .
C15 C4 C5 C6 0.8(4) . .
C20 O2 C6 C7 -173.0(3) . .
C20 O2 C6 C5 9.5(4) . .
C4 C5 C6 C7 2.0(4) . .
C4 C5 C6 O2 179.4(3) . .
O2 C6 C7 C16 179.7(2) . .
C5 C6 C7 C16 -2.6(4) . .
C16 C8 C9 C10 161.6(2) . 2_676
C21 C8 C9 C10 -18.1(3) . 2_676
C16 C8 C9 C17 -18.7(3) . .
C21 C8 C9 C17 161.6(2) . .
C9 C10 C11 C18 160.6(2) 2_676 .
C17 C10 C11 C18 -19.2(3) . .
C9 C10 C11 C26 -18.9(3) 2_676 2_676
C17 C10 C11 C26 161.3(2) . 2_676
O1 C1 C12 C18 -179.4(2) . .
C2 C1 C12 C18 -0.6(4) . .
C2 C3 C13 C18 -0.4(4) . .
C2 C3 C13 C14 -173.6(3) . .
C3 C13 C14 C17 154.7(3) . .
C18 C13 C14 C17 -18.4(3) . .
C3 C13 C14 C15 -24.9(4) . .
C18 C13 C14 C15 161.9(2) . .
C5 C4 C15 C16 -2.9(4) . .
C5 C4 C15 C14 -175.8(3) . .
C17 C14 C15 C4 153.6(3) . .
C13 C14 C15 C4 -26.8(4) . .
C17 C14 C15 C16 -19.1(3) . .
C13 C14 C15 C16 160.5(2) . .
C6 C7 C16 C15 0.4(4) . .
C6 C7 C16 C8 174.6(2) . .
C4 C15 C16 C7 2.3(4) . .
C14 C15 C16 C7 175.3(2) . .
C4 C15 C16 C8 -172.1(2) . .
C14 C15 C16 C8 0.9(4) . .
C9 C8 C16 C7 -156.3(2) . .
C21 C8 C16 C7 23.4(4) . .
C9 C8 C16 C15 17.9(3) . .
C21 C8 C16 C15 -162.4(2) . .
C15 C14 C17 C10 -161.2(2) . .
C13 C14 C17 C10 19.2(3) . .
C15 C14 C17 C9 18.6(3) . .
C13 C14 C17 C9 -161.1(2) . .
C11 C10 C17 C14 -0.3(4) . .
C9 C10 C17 C14 179.9(2) 2_676 .
C11 C10 C17 C9 179.9(2) . .
C9 C10 C17 C9 0.2(4) 2_676 .
C8 C9 C17 C14 0.3(4) . .
C10 C9 C17 C14 -179.9(2) 2_676 .
C8 C9 C17 C10 -179.9(2) . .
C10 C9 C17 C10 -0.2(4) 2_676 .
C1 C12 C18 C13 0.5(4) . .
C1 C12 C18 C11 174.9(2) . .
C3 C13 C18 C12 0.0(4) . .
C14 C13 C18 C12 173.5(2) . .
C3 C13 C18 C11 -174.5(2) . .
C14 C13 C18 C11 -1.0(4) . .
C10 C11 C18 C12 -154.7(2) . .
C26 C11 C18 C12 24.8(4) 2_676 .
C10 C11 C18 C13 19.7(3) . .
C26 C11 C18 C13 -160.8(2) 2_676 .
C9 C8 C21 C22 -155.8(2) . .
C16 C8 C21 C22 24.5(4) . .
C9 C8 C21 C26 18.0(3) . .
C16 C8 C21 C26 -161.8(2) . .
C26 C21 C22 C23 1.4(4) . .
C8 C21 C22 C23 175.2(2) . .
C21 C22 C23 C24 -1.9(4) . .
C22 C23 C24 C25 0.5(4) . .
C23 C24 C25 C26 1.4(4) . .
C24 C25 C26 C21 -1.8(4) . .
C24 C25 C26 C11 -175.6(2) . 2_676
C22 C21 C26 C25 0.4(3) . .
C8 C21 C26 C25 -173.6(2) . .
C22 C21 C26 C11 174.4(2) . 2_676
C8 C21 C26 C11 0.4(3) . 2_676
C45 O3 C27 C38 -147.5(3) . .
C45 O3 C27 C28 33.7(5) . .
C38 C27 C28 C29 -0.6(5) . .
O3 C27 C28 C29 178.2(3) . .
C27 C28 C29 C39 -0.4(5) . .
C41 C30 C31 C32 -0.6(5) . .
C46 O4 C32 C33 3.5(5) . .
C46 O4 C32 C31 179.9(3) . .
C30 C31 C32 O4 -177.9(3) . .
C30 C31 C32 C33 -1.3(5) . .
O4 C32 C33 C42 177.6(3) . .
C31 C32 C33 C42 1.4(4) . .
C47 C34 C35 C43 -161.7(2) . .
C42 C34 C35 C43 17.3(3) . .
C47 C34 C35 C36 18.5(3) . 2_665
C42 C34 C35 C36 -162.5(2) . 2_665
C43 C36 C37 C52 -160.9(2) . 2_665
C35 C36 C37 C52 18.3(3) 2_665 2_665
C43 C36 C37 C44 18.4(4) . .
C35 C36 C37 C44 -162.3(2) 2_665 .
O3 C27 C38 C44 -178.2(3) . .
C28 C27 C38 C44 0.7(5) . .
C28 C29 C39 C44 1.3(4) . .
C28 C29 C39 C40 172.6(3) . .
C29 C39 C40 C43 -153.3(3) . .
C44 C39 C40 C43 17.9(4) . .
C29 C39 C40 C41 26.6(4) . .
C44 C39 C40 C41 -162.2(2) . .
C31 C30 C41 C42 2.4(4) . .
C31 C30 C41 C40 174.2(3) . .
C43 C40 C41 C30 -153.6(3) . .
C39 C40 C41 C30 26.5(4) . .
C43 C40 C41 C42 18.0(4) . .
C39 C40 C41 C42 -161.8(2) . .
C32 C33 C42 C41 0.5(4) . .
C32 C33 C42 C34 -172.8(3) . .
C30 C41 C42 C33 -2.3(4) . .
C40 C41 C42 C33 -174.3(2) . .
C30 C41 C42 C34 171.2(2) . .
C40 C41 C42 C34 -0.8(4) . .
C35 C34 C42 C33 156.6(2) . .
C47 C34 C42 C33 -24.5(4) . .
C35 C34 C42 C41 -16.7(3) . .
C47 C34 C42 C41 162.2(2) . .
C41 C40 C43 C35 -17.7(3) . .
C39 C40 C43 C35 162.2(2) . .
C41 C40 C43 C36 162.4(2) . .
C39 C40 C43 C36 -17.7(4) . .
C34 C35 C43 C40 0.0(4) . .
C36 C35 C43 C40 179.8(2) 2_665 .
C34 C35 C43 C36 179.9(2) . .
C36 C35 C43 C36 -0.3(4) 2_665 .
C37 C36 C43 C40 -0.5(4) . .
C35 C36 C43 C40 -179.8(2) 2_665 .
C37 C36 C43 C35 179.6(2) . .
C35 C36 C43 C35 0.3(4) 2_665 .
C27 C38 C44 C39 0.2(4) . .
C27 C38 C44 C37 -172.2(3) . .
C29 C39 C44 C38 -1.2(4) . .
C40 C39 C44 C38 -172.7(2) . .
C29 C39 C44 C37 171.4(2) . .
C40 C39 C44 C37 -0.1(4) . .
C36 C37 C44 C38 154.5(2) . .
C52 C37 C44 C38 -26.2(4) 2_665 .
C36 C37 C44 C39 -17.9(4) . .
C52 C37 C44 C39 161.4(2) 2_665 .
C35 C34 C47 C48 153.9(2) . .
C42 C34 C47 C48 -25.0(4) . .
C35 C34 C47 C52 -17.3(3) . .
C42 C34 C47 C52 163.8(2) . .
C52 C47 C48 C49 -0.9(4) . .
C34 C47 C48 C49 -172.1(2) . .
C47 C48 C49 C50 1.3(4) . .
C48 C49 C50 C51 -0.7(4) . .
C49 C50 C51 C52 -0.3(4) . .
C50 C51 C52 C47 0.7(4) . .
C50 C51 C52 C37 173.4(3) . 2_665
C48 C47 C52 C51 -0.1(4) . .
C34 C47 C52 C51 171.5(2) . .
C48 C47 C52 C37 -173.0(2) . 2_665
C34 C47 C52 C37 -1.4(4) . 2_665
